data_7022194
loop_
_publ_author_name
'Riddlestone, Ian M.'
'Urbano, Juan'
'Phillips, Nicholas'
'Kelly, Michael J.'
'Vidovic, Dragoslav'
'Bates, Joshua I.'
'Taylor, Russell'
'Aldridge, Simon'

_publ_section_title
;
 Salt metathesis for the synthesis of M-Al and M-H-Al bonds.
;
_journal_issue 1
_journal_name_full 'Dalton transactions (Cambridge, England : 2003)'
_journal_page_first 249
_journal_page_last 258
_journal_paper_doi 10.1039/c2dt31974h
_journal_volume 42
_journal_year 2013
_chemical_formula_moiety 'C27 H44 Al1 Fe1 N3 O2'
_chemical_formula_sum 'C27 H44 Al Fe N3 O2'
_chemical_formula_weight 525.49
_space_group_IT_number 2
_symmetry_cell_setting triclinic
_symmetry_space_group_name_Hall '-P 1'
_symmetry_space_group_name_H-M 'P -1'
_atom_sites_solution_hydrogens geom
_atom_sites_solution_primary direct
_audit_creation_date 11-10-24
_audit_creation_method CRYSTALS_ver_14.11
_cell_angle_alpha 81.6863(7)
_cell_angle_beta 83.7688(7)
_cell_angle_gamma 82.6593(7)
_cell_formula_units_Z 2
_cell_length_a 9.91410(10)
_cell_length_b 11.3263(2)
_cell_length_c 12.8550(2)
_cell_measurement_reflns_used 6160
_cell_measurement_temperature 150
_cell_measurement_theta_max 27
_cell_measurement_theta_min 5
_cell_volume 1410.63(4)
_computing_cell_refinement 'DENZO/SCALEPACK (Otwinowski & Minor, 1997)'
_computing_data_collection 'COLLECT (Nonius, 2001).'
_computing_data_reduction 'DENZO/SCALEPACK (Otwinowski & Minor, 1997)'
_computing_molecular_graphics 'CAMERON (Watkin et al., 1996)'
_computing_publication_material 'CRYSTALS (Betteridge et al., 2003)'
_computing_structure_refinement 'CRYSTALS (Betteridge et al., 2003)'
_computing_structure_solution 'Superflip (Palatinus & Chapuis, 2007)'
_diffrn_ambient_temperature 150
_diffrn_measured_fraction_theta_full 0.991
_diffrn_measured_fraction_theta_max 0.990
_diffrn_measurement_device Area
_diffrn_measurement_device_type 'Nonius KappaCCD'
_diffrn_measurement_method \w
_diffrn_radiation_monochromator graphite
_diffrn_radiation_type 'Mo K\a'
_diffrn_radiation_wavelength 0.71073
_diffrn_reflns_av_R_equivalents 0.057
_diffrn_reflns_limit_h_max 12
_diffrn_reflns_limit_h_min -12
_diffrn_reflns_limit_k_max 14
_diffrn_reflns_limit_k_min -14
_diffrn_reflns_limit_l_max 16
_diffrn_reflns_limit_l_min -16
_diffrn_reflns_number 25106
_diffrn_reflns_theta_full 25.549
_diffrn_reflns_theta_max 27.473
_diffrn_reflns_theta_min 5.187
_diffrn_standards_number 0
_exptl_absorpt_coefficient_mu 0.593
_exptl_absorpt_correction_T_max 0.95
_exptl_absorpt_correction_T_min 0.85
_exptl_absorpt_correction_type multi-scan
_exptl_absorpt_process_details 'DENZO/SCALEPACK (Otwinowski & Minor, 1997)'
_exptl_crystal_colour colourless
_exptl_crystal_density_diffrn 1.237
_exptl_crystal_density_method 'not measured'
_exptl_crystal_description prism
_exptl_crystal_F_000 564
_exptl_crystal_size_max 0.110
_exptl_crystal_size_mid 0.100
_exptl_crystal_size_min 0.090
_refine_diff_density_max 0.91
_refine_diff_density_min -0.83
_refine_ls_extinction_method None
_refine_ls_goodness_of_fit_ref 0.9102
_refine_ls_hydrogen_treatment none
_refine_ls_matrix_type full
_refine_ls_number_parameters 307
_refine_ls_number_reflns 6408
_refine_ls_number_restraints 0
_refine_ls_R_factor_all 0.0959
_refine_ls_R_factor_gt 0.0480
_refine_ls_shift/su_max 0.0001105
_refine_ls_shift/su_mean 0.0000078
_refine_ls_structure_factor_coef Fsqd
_refine_ls_weighting_details
;
Method, part 1, Chebychev polynomial, (Watkin, 1994, Prince, 1982)
[weight] = 1.0/[A~0~*T~0~(x)+A~1~*T~1~(x) ... +A~n-1~]*T~n-1~(x)]
where A~i~ are the Chebychev coefficients listed below and x= Fcalc/Fmax
Method = Robust Weighting (Prince, 1982)
W = [weight] * [1-(deltaF/6*sigmaF)^2^]^2^
A~i~ are:
3.73 4.06 0.980
;
_refine_ls_weighting_scheme calc
_refine_ls_wR_factor_all 0.1478
_refine_ls_wR_factor_gt 0.0937
_refine_ls_wR_factor_ref 0.1478
_reflns_limit_h_max 12
_reflns_limit_h_min -12
_reflns_limit_k_max 14
_reflns_limit_k_min -14
_reflns_limit_l_max 16
_reflns_limit_l_min 0
_reflns_number_gt 3965
_reflns_number_total 6408
_reflns_threshold_expression I>2.0\s(I)
_oxford_diffrn_Wilson_B_factor 2.03
_oxford_diffrn_Wilson_scale 19.43
_oxford_refine_ls_r_factor_ref 0.0959
_oxford_refine_ls_scale 0.22771(17)
_oxford_reflns_number_all 6408
_oxford_reflns_threshold_expression_ref I>-3.0\s(I)
_oxford_structure_analysis_title '10241000 Compound X'
_cod_data_source_file c2dt31974h.txt
_cod_data_source_block 7
_cod_original_sg_symbol_Hall '-P 1 '
_cod_original_sg_symbol_H-M 'P -1 '
_cod_original_formula_sum 'C27 H44 Al1 Fe1 N3 O2'
_cod_database_code 7022194

loop_
_symmetry_equiv_pos_as_xyz
x,y,z
-x,-y,-z

loop_
_atom_site_label
_atom_site_type_symbol
_atom_site_fract_x
_atom_site_fract_y
_atom_site_fract_z
_atom_site_U_iso_or_equiv
_atom_site_occupancy
_atom_site_adp_type
_atom_site_refinement_flags_posn
Fe1 Fe 0.28571(6) 0.42583(5) 0.13362(5) 0.0253 1.0000 Uani .
Al2 Al 0.21156(11) 0.28348(10) 0.28014(9) 0.0223 1.0000 Uani .
N3 N 0.0212(3) 0.2573(3) 0.3084(3) 0.0240 1.0000 Uani .
C4 C 0.0493(4) 0.1498(3) 0.2728(3) 0.0211 1.0000 Uani .
N5 N 0.1836(3) 0.1292(3) 0.2444(2) 0.0219 1.0000 Uani .
C6 C 0.2544(4) 0.0101(3) 0.2331(3) 0.0226 1.0000 Uani .
C7 C 0.3329(4) 0.0076(4) 0.1249(3) 0.0292 1.0000 Uani .
C8 C 0.4048(4) -0.1178(4) 0.1128(4) 0.0342 1.0000 Uani .
C9 C 0.5018(5) -0.1600(4) 0.1979(4) 0.0433 1.0000 Uani .
C10 C 0.4276(5) -0.1553(4) 0.3078(4) 0.0414 1.0000 Uani .
C11 C 0.3519(4) -0.0311(4) 0.3190(3) 0.0315 1.0000 Uani .
N12 N -0.0464(3) 0.0725(3) 0.2665(2) 0.0222 1.0000 Uani .
C13 C -0.1326(4) 0.0365(4) 0.3645(3) 0.0250 1.0000 Uani .
C14 C -0.2838(4) 0.0395(4) 0.3505(3) 0.0335 1.0000 Uani .
C15 C -0.0754(5) -0.0852(4) 0.4209(3) 0.0346 1.0000 Uani .
C16 C -0.0505(4) 0.0285(4) 0.1639(3) 0.0270 1.0000 Uani .
C17 C -0.1607(5) 0.1028(4) 0.1013(3) 0.0361 1.0000 Uani .
C18 C -0.0605(5) -0.1058(4) 0.1701(4) 0.0345 1.0000 Uani .
C19 C -0.1168(4) 0.3219(3) 0.3175(3) 0.0243 1.0000 Uani .
C20 C -0.1330(4) 0.4315(4) 0.2345(3) 0.0328 1.0000 Uani .
C21 C -0.2766(4) 0.4988(4) 0.2453(4) 0.0374 1.0000 Uani .
C22 C -0.3108(5) 0.5356(4) 0.3548(4) 0.0410 1.0000 Uani .
C23 C -0.2954(5) 0.4276(4) 0.4390(4) 0.0410 1.0000 Uani .
C24 C -0.1513(4) 0.3588(4) 0.4279(3) 0.0345 1.0000 Uani .
C25 C 0.3103(5) 0.2810(4) 0.4053(3) 0.0361 1.0000 Uani .
C26 C 0.4252(4) 0.3179(4) 0.1410(3) 0.0300 1.0000 Uani .
O27 O 0.5223(3) 0.2479(3) 0.1472(3) 0.0413 1.0000 Uani .
C28 C 0.3950(4) 0.5764(3) 0.1101(4) 0.0317 1.0000 Uani .
C29 C 0.3480(4) 0.5500(4) 0.2188(4) 0.0320 1.0000 Uani .
C30 C 0.2029(4) 0.5593(4) 0.2273(4) 0.0317 1.0000 Uani .
C31 C 0.1614(5) 0.5902(4) 0.1237(4) 0.0356 1.0000 Uani .
C32 C 0.2802(5) 0.6020(3) 0.0511(4) 0.0334 1.0000 Uani .
C33 C 0.1930(5) 0.3508(4) 0.0619(4) 0.0340 1.0000 Uani .
O34 O 0.1290(4) 0.3031(3) 0.0134(3) 0.0491 1.0000 Uani .
H61 H 0.1854 -0.0458 0.2428 0.0295 1.0000 Uiso R
H72 H 0.4019 0.0630 0.1198 0.0319 1.0000 Uiso R
H71 H 0.2671 0.0346 0.0728 0.0321 1.0000 Uiso R
H82 H 0.4533 -0.1145 0.0433 0.0430 1.0000 Uiso R
H81 H 0.3352 -0.1731 0.1172 0.0428 1.0000 Uiso R
H91 H 0.5710 -0.1073 0.1910 0.0504 1.0000 Uiso R
H92 H 0.5448 -0.2434 0.1920 0.0510 1.0000 Uiso R
H101 H 0.4925 -0.1760 0.3597 0.0495 1.0000 Uiso R
H102 H 0.3605 -0.2121 0.3178 0.0490 1.0000 Uiso R
H111 H 0.4179 0.0257 0.3119 0.0361 1.0000 Uiso R
H112 H 0.3030 -0.0294 0.3858 0.0364 1.0000 Uiso R
H131 H -0.1230 0.0940 0.4145 0.0299 1.0000 Uiso R
H142 H -0.3306 0.0249 0.4204 0.0506 1.0000 Uiso R
H143 H -0.3197 0.1176 0.3164 0.0502 1.0000 Uiso R
H141 H -0.2967 -0.0244 0.3113 0.0507 1.0000 Uiso R
H151 H -0.1115 -0.0938 0.4929 0.0529 1.0000 Uiso R
H153 H 0.0212 -0.0868 0.4166 0.0520 1.0000 Uiso R
H152 H -0.0978 -0.1506 0.3896 0.0514 1.0000 Uiso R
H161 H 0.0392 0.0434 0.1223 0.0301 1.0000 Uiso R
H171 H -0.1529 0.0804 0.0308 0.0539 1.0000 Uiso R
H172 H -0.2499 0.0931 0.1306 0.0538 1.0000 Uiso R
H173 H -0.1483 0.1871 0.0968 0.0540 1.0000 Uiso R
H182 H -0.0559 -0.1268 0.0999 0.0522 1.0000 Uiso R
H183 H -0.1483 -0.1249 0.2075 0.0512 1.0000 Uiso R
H181 H 0.0125 -0.1530 0.2046 0.0524 1.0000 Uiso R
H191 H -0.1832 0.2691 0.3067 0.0290 1.0000 Uiso R
H202 H -0.0697 0.4857 0.2465 0.0402 1.0000 Uiso R
H201 H -0.1090 0.4106 0.1634 0.0399 1.0000 Uiso R
H212 H -0.2837 0.5685 0.1907 0.0464 1.0000 Uiso R
H211 H -0.3451 0.4455 0.2353 0.0440 1.0000 Uiso R
H221 H -0.4041 0.5761 0.3622 0.0484 1.0000 Uiso R
H222 H -0.2491 0.5927 0.3660 0.0468 1.0000 Uiso R
H231 H -0.3091 0.4528 0.5079 0.0498 1.0000 Uiso R
H232 H -0.3657 0.3772 0.4290 0.0491 1.0000 Uiso R
H241 H -0.0847 0.4094 0.4392 0.0420 1.0000 Uiso R
H242 H -0.1453 0.2869 0.4817 0.0419 1.0000 Uiso R
H281 H 0.4896 0.5762 0.0811 0.0386 1.0000 Uiso R
H291 H 0.4041 0.5348 0.2770 0.0394 1.0000 Uiso R
H301 H 0.1443 0.5515 0.2918 0.0381 1.0000 Uiso R
H311 H 0.0658 0.6029 0.1076 0.0419 1.0000 Uiso R
H321 H 0.2846 0.6187 -0.0243 0.0421 1.0000 Uiso R
H29 H 0.2686 0.3411 0.4448 0.0551 1.0000 Uiso R
H251 H 0.4016 0.2971 0.3866 0.0550 1.0000 Uiso .
H252 H 0.3088 0.2067 0.4504 0.0557 1.0000 Uiso .

loop_
_atom_site_aniso_label
_atom_site_aniso_U_11
_atom_site_aniso_U_22
_atom_site_aniso_U_33
_atom_site_aniso_U_23
_atom_site_aniso_U_13
_atom_site_aniso_U_12
Fe1 0.0265(3) 0.0203(3) 0.0296(3) -0.0023(2) -0.0041(2) -0.0042(2)
Al2 0.0220(6) 0.0197(5) 0.0261(6) -0.0032(4) -0.0032(5) -0.0043(4)
N3 0.0200(15) 0.0241(16) 0.0287(17) -0.0078(13) -0.0025(13) -0.0003(12)
C4 0.0233(18) 0.0193(17) 0.0205(17) 0.0003(13) -0.0038(14) -0.0037(14)
N5 0.0189(15) 0.0187(15) 0.0274(16) -0.0021(12) -0.0016(12) -0.0006(12)
C6 0.0225(18) 0.0185(17) 0.0273(19) -0.0053(14) -0.0036(15) -0.0006(14)
C7 0.029(2) 0.027(2) 0.032(2) -0.0083(16) 0.0026(17) -0.0057(16)
C8 0.031(2) 0.029(2) 0.044(3) -0.0162(18) 0.0029(18) -0.0017(17)
C9 0.028(2) 0.034(2) 0.071(3) -0.022(2) -0.009(2) 0.0039(18)
C10 0.039(3) 0.032(2) 0.055(3) -0.010(2) -0.021(2) 0.0100(19)
C11 0.032(2) 0.026(2) 0.037(2) -0.0081(17) -0.0088(18) 0.0017(16)
N12 0.0234(16) 0.0228(15) 0.0216(15) -0.0022(12) -0.0039(12) -0.0065(12)
C13 0.0216(18) 0.031(2) 0.0228(19) -0.0023(15) -0.0013(15) -0.0058(15)
C14 0.025(2) 0.045(2) 0.031(2) -0.0061(18) 0.0010(17) -0.0086(18)
C15 0.040(2) 0.035(2) 0.029(2) 0.0008(17) -0.0040(18) -0.0100(19)
C16 0.0249(19) 0.030(2) 0.027(2) -0.0086(16) -0.0026(16) -0.0041(16)
C17 0.036(2) 0.043(3) 0.030(2) -0.0087(19) -0.0127(18) 0.0037(19)
C18 0.035(2) 0.030(2) 0.042(3) -0.0134(18) -0.0038(19) -0.0056(17)
C19 0.0196(18) 0.0243(18) 0.030(2) -0.0081(15) -0.0025(15) 0.0001(14)
C20 0.028(2) 0.036(2) 0.032(2) -0.0041(18) -0.0044(17) 0.0049(17)
C21 0.030(2) 0.037(2) 0.044(3) -0.009(2) -0.0109(19) 0.0103(18)
C22 0.037(2) 0.037(2) 0.050(3) -0.018(2) -0.008(2) 0.0128(19)
C23 0.036(2) 0.043(3) 0.041(3) -0.016(2) 0.003(2) 0.009(2)
C24 0.035(2) 0.034(2) 0.034(2) -0.0096(18) -0.0030(18) 0.0042(18)
C25 0.043(3) 0.036(2) 0.034(2) -0.0031(18) -0.0132(19) -0.0139(19)
C26 0.029(2) 0.027(2) 0.034(2) -0.0047(17) 0.0012(17) -0.0077(17)
O27 0.0304(16) 0.0303(16) 0.060(2) -0.0033(15) 0.0015(15) 0.0009(13)
C28 0.032(2) 0.0200(18) 0.044(2) -0.0032(17) -0.0030(18) -0.0079(16)
C29 0.033(2) 0.0237(19) 0.042(2) -0.0086(17) -0.0053(18) -0.0051(16)
C30 0.035(2) 0.0237(19) 0.037(2) -0.0090(17) 0.0008(18) -0.0025(16)
C31 0.034(2) 0.0193(19) 0.053(3) -0.0011(18) -0.010(2) -0.0004(16)
C32 0.040(2) 0.0207(19) 0.038(2) 0.0014(17) -0.0069(19) -0.0030(17)
C33 0.037(2) 0.030(2) 0.035(2) 0.0007(18) -0.0059(19) -0.0041(18)
O34 0.059(2) 0.046(2) 0.050(2) -0.0087(16) -0.0268(18) -0.0135(17)

loop_
_atom_type_symbol
_atom_type_scat_dispersion_real
_atom_type_scat_dispersion_imag
_atom_type_scat_Cromer_Mann_a1
_atom_type_scat_Cromer_Mann_b1
_atom_type_scat_Cromer_Mann_a2
_atom_type_scat_Cromer_Mann_b2
_atom_type_scat_Cromer_Mann_a3
_atom_type_scat_Cromer_Mann_b3
_atom_type_scat_Cromer_Mann_a4
_atom_type_scat_Cromer_Mann_b4
_atom_type_scat_Cromer_Mann_c
_atom_type_scat_source
C 0.0033 0.0016 2.3100 20.8439 1.0200 10.2075 1.5886 0.5687 0.8650 51.6512 0.2156 'International Tables Vol C 4.2.6.8 and 6.1.1.4'
H 0.0000 0.0000 0.4930 10.5109 0.3229 26.1257 0.1402 3.1424 0.0408 57.7998 0.0030 'International Tables Vol C 4.2.6.8 and 6.1.1.4'
O 0.0106 0.0060 3.0485 13.2771 2.2868 5.7011 1.5463 0.3239 0.8670 32.9089 0.2508 'International Tables Vol C 4.2.6.8 and 6.1.1.4'
N 0.0061 0.0033 12.2126 0.0057 3.1322 9.8933 2.0125 28.9975 1.1663 0.5826 -11.5290 'International Tables Vol C 4.2.6.8 and 6.1.1.4'
Al 0.0645 0.0514 6.4202 3.0387 1.9002 0.7426 1.5936 31.5472 1.9646 85.0886 1.1151 'International Tables Vol C 4.2.6.8 and 6.1.1.4'
Fe 0.3463 0.8444 11.7695 4.7611 7.3573 0.3072 3.5222 15.3535 2.3045 76.8805 1.0369 'International Tables Vol C 4.2.6.8 and 6.1.1.4'

loop_
_geom_angle_atom_site_label_1
_geom_angle_atom_site_label_2
_geom_angle_atom_site_label_3
_geom_angle
_geom_angle_publ_flag
Al2 Fe1 C26 77.75(14) yes
Al2 Fe1 C28 137.15(13) yes
C26 Fe1 C28 96.95(18) yes
Al2 Fe1 C29 98.57(13) yes
C26 Fe1 C29 99.79(18) yes
C28 Fe1 C29 39.74(17) yes
Al2 Fe1 C30 86.26(12) yes
C26 Fe1 C30 133.52(19) yes
C28 Fe1 C30 66.61(17) yes
C29 Fe1 C30 39.69(16) yes
Al2 Fe1 C31 112.88(13) yes
C26 Fe1 C31 163.02(18) yes
C28 Fe1 C31 66.18(17) yes
C29 Fe1 C31 66.33(17) yes
C30 Fe1 C31 39.58(17) yes
Al2 Fe1 C32 151.55(13) yes
C26 Fe1 C32 126.99(18) yes
C28 Fe1 C32 39.11(16) yes
C29 Fe1 C32 66.29(17) yes
C30 Fe1 C32 66.59(17) yes
Al2 Fe1 C33 83.88(15) yes
C26 Fe1 C33 96.2(2) yes
C28 Fe1 C33 138.77(19) yes
C29 Fe1 C33 164.00(19) yes
C30 Fe1 C33 125.40(19) yes
C31 Fe1 C32 39.69(17) yes
C31 Fe1 C33 98.07(19) yes
C32 Fe1 C33 104.45(19) yes
Fe1 Al2 N3 120.75(11) yes
Fe1 Al2 N5 115.30(11) yes
N3 Al2 N5 69.34(13) yes
Fe1 Al2 C25 112.92(13) yes
N3 Al2 C25 115.64(18) yes
N5 Al2 C25 116.26(17) yes
Al2 N3 C4 90.3(2) yes
Al2 N3 C19 142.0(3) yes
C4 N3 C19 123.2(3) yes
N3 C4 N5 109.7(3) yes
N3 C4 N12 125.0(3) yes
N5 C4 N12 125.3(3) yes
C4 N5 Al2 90.7(2) yes
C4 N5 C6 123.5(3) yes
Al2 N5 C6 142.0(2) yes
N5 C6 C7 111.2(3) yes
N5 C6 C11 111.1(3) yes
C7 C6 C11 109.7(3) yes
N5 C6 H61 107.4 no
C7 C6 H61 110.0 no
C11 C6 H61 107.4 no
C6 C7 C8 111.0(3) yes
C6 C7 H72 106.9 no
C8 C7 H72 108.7 no
C6 C7 H71 106.9 no
C8 C7 H71 112.1 no
H72 C7 H71 111.2 no
C7 C8 C9 111.0(4) yes
C7 C8 H82 107.7 no
C9 C8 H82 111.0 no
C7 C8 H81 108.6 no
C9 C8 H81 110.3 no
H82 C8 H81 108.2 no
C8 C9 C10 111.1(4) yes
C8 C9 H91 109.5 no
C10 C9 H91 106.6 no
C8 C9 H92 110.7 no
C10 C9 H92 109.2 no
H91 C9 H92 109.6 no
C9 C10 C11 111.5(4) yes
C9 C10 H101 109.4 no
C11 C10 H101 109.7 no
C9 C10 H102 107.7 no
C11 C10 H102 107.8 no
H101 C10 H102 110.7 no
C6 C11 C10 111.8(3) yes
C6 C11 H111 107.8 no
C10 C11 H111 108.6 no
C6 C11 H112 109.5 no
C10 C11 H112 111.3 no
H111 C11 H112 107.7 no
C4 N12 C13 117.1(3) yes
C4 N12 C16 117.7(3) yes
C13 N12 C16 125.2(3) yes
N12 C13 C14 114.7(3) yes
N12 C13 C15 111.4(3) yes
C14 C13 C15 111.3(3) yes
N12 C13 H131 106.6 no
C14 C13 H131 108.4 no
C15 C13 H131 103.6 no
C13 C14 H142 107.0 no
C13 C14 H143 110.7 no
H142 C14 H143 109.1 no
C13 C14 H141 109.7 no
H142 C14 H141 108.5 no
H143 C14 H141 111.7 no
C13 C15 H151 109.7 no
C13 C15 H153 107.5 no
H151 C15 H153 109.8 no
C13 C15 H152 112.1 no
H151 C15 H152 108.3 no
H153 C15 H152 109.4 no
N12 C16 C17 111.1(3) yes
N12 C16 C18 115.3(3) yes
C17 C16 C18 111.4(3) yes
N12 C16 H161 105.9 no
C17 C16 H161 106.2 no
C18 C16 H161 106.2 no
C16 C17 H171 109.7 no
C16 C17 H172 114.2 no
H171 C17 H172 107.0 no
C16 C17 H173 108.7 no
H171 C17 H173 109.2 no
H172 C17 H173 108.0 no
C16 C18 H182 109.3 no
C16 C18 H183 109.7 no
H182 C18 H183 108.4 no
C16 C18 H181 111.8 no
H182 C18 H181 107.8 no
H183 C18 H181 109.8 no
N3 C19 C20 112.0(3) yes
N3 C19 C24 110.2(3) yes
C20 C19 C24 110.1(3) yes
N3 C19 H191 109.4 no
C20 C19 H191 107.0 no
C24 C19 H191 107.9 no
C19 C20 C21 111.6(4) yes
C19 C20 H202 107.4 no
C21 C20 H202 107.2 no
C19 C20 H201 111.7 no
C21 C20 H201 111.3 no
H202 C20 H201 107.4 no
C20 C21 C22 110.9(4) yes
C20 C21 H212 109.5 no
C22 C21 H212 111.3 no
C20 C21 H211 109.8 no
C22 C21 H211 107.0 no
H212 C21 H211 108.1 no
C21 C22 C23 111.0(4) yes
C21 C22 H221 110.7 no
C23 C22 H221 109.6 no
C21 C22 H222 109.6 no
C23 C22 H222 108.6 no
H221 C22 H222 107.3 no
C22 C23 C24 111.3(4) yes
C22 C23 H231 110.2 no
C24 C23 H231 107.5 no
C22 C23 H232 105.5 no
C24 C23 H232 111.3 no
H231 C23 H232 111.2 no
C23 C24 C19 111.2(4) yes
C23 C24 H241 109.6 no
C19 C24 H241 108.0 no
C23 C24 H242 109.6 no
C19 C24 H242 110.1 no
H241 C24 H242 108.3 no
Al2 C25 H29 109.6 no
Al2 C25 H251 111.8 no
H29 C25 H251 106.6 no
Al2 C25 H252 112.0 no
H29 C25 H252 107.0 no
H251 C25 H252 109.7 no
Fe1 C26 O27 177.5(4) yes
Fe1 C28 C29 69.7(2) yes
Fe1 C28 C32 71.0(2) yes
C29 C28 C32 108.3(4) yes
Fe1 C28 H281 124.7 no
C29 C28 H281 126.2 no
C32 C28 H281 125.5 no
Fe1 C29 C28 70.6(2) yes
Fe1 C29 C30 70.4(2) yes
C28 C29 C30 108.2(4) yes
Fe1 C29 H291 128.3 no
C28 C29 H291 125.9 no
C30 C29 H291 125.7 no
Fe1 C30 C29 69.9(2) yes
Fe1 C30 C31 70.0(2) yes
C29 C30 C31 107.4(4) yes
Fe1 C30 H301 128.6 no
C29 C30 H301 125.8 no
C31 C30 H301 126.7 no
Fe1 C31 C30 70.4(2) yes
Fe1 C31 C32 71.1(2) yes
C30 C31 C32 108.7(4) yes
Fe1 C31 H311 125.7 no
C30 C31 H311 123.8 no
C32 C31 H311 127.5 no
Fe1 C32 C31 69.2(2) yes
Fe1 C32 C28 69.9(2) yes
C31 C32 C28 107.4(4) yes
Fe1 C32 H321 123.1 no
C31 C32 H321 127.7 no
C28 C32 H321 124.7 no
Fe1 C33 O34 178.4(4) yes

loop_
_geom_bond_atom_site_label_1
_geom_bond_atom_site_label_2
_geom_bond_distance
_geom_bond_publ_flag
Fe1 Al2 2.4107(13) yes
Fe1 C26 1.726(4) yes
Fe1 C28 2.104(4) yes
Fe1 C29 2.091(4) yes
Fe1 C30 2.098(4) yes
Fe1 C31 2.093(4) yes
Fe1 C32 2.117(4) yes
Fe1 C33 1.740(4) yes
Al2 N3 1.935(3) yes
Al2 N5 1.930(3) yes
Al2 C25 1.967(4) yes
N3 C4 1.348(5) yes
N3 C19 1.468(5) yes
C4 N5 1.341(5) yes
C4 N12 1.386(4) yes
N5 C6 1.459(4) yes
C6 C7 1.521(5) yes
C6 C11 1.528(5) yes
C6 H61 0.976 no
C7 C8 1.526(5) yes
C7 H72 0.977 no
C7 H71 0.976 no
C8 C9 1.520(6) yes
C8 H82 0.966 no
C8 H81 0.981 no
C9 C10 1.526(7) yes
C9 H91 0.954 no
C9 H92 0.995 no
C10 C11 1.526(6) yes
C10 H101 0.960 no
C10 H102 0.969 no
C11 H111 0.963 no
C11 H112 0.941 no
N12 C13 1.480(5) yes
N12 C16 1.483(5) yes
C13 C14 1.525(5) yes
C13 C15 1.533(6) yes
C13 H131 0.997 no
C14 H142 0.967 no
C14 H143 0.971 no
C14 H141 0.968 no
C15 H151 0.952 no
C15 H153 0.951 no
C15 H152 0.954 no
C16 C17 1.519(6) yes
C16 C18 1.527(5) yes
C16 H161 1.008 no
C17 H171 0.968 no
C17 H172 0.936 no
C17 H173 0.971 no
C18 H182 0.961 no
C18 H183 0.981 no
C18 H181 0.953 no
C19 C20 1.519(5) yes
C19 C24 1.528(5) yes
C19 H191 0.977 no
C20 C21 1.529(5) yes
C20 H202 0.970 no
C20 H201 0.974 no
C21 C22 1.517(6) yes
C21 H212 0.979 no
C21 H211 0.995 no
C22 C23 1.516(7) yes
C22 H221 0.979 no
C22 H222 0.980 no
C23 C24 1.540(6) yes
C23 H231 0.960 no
C23 H232 0.985 no
C24 H241 0.963 no
C24 H242 0.989 no
C25 H29 0.936 no
C25 H251 0.945 no
C25 H252 0.951 no
C26 O27 1.168(5) yes
C28 C29 1.426(6) yes
C28 C32 1.413(6) yes
C28 H281 0.970 no
C29 C30 1.422(6) yes
C29 H291 0.963 no
C30 C31 1.419(6) yes
C30 H301 0.959 no
C31 C32 1.429(6) yes
C31 H311 0.980 no
C32 H321 0.957 no
C33 O34 1.165(5) yes
